data_2238064
loop_
_publ_author_name
'Tsumuki, Takehiro'
'Isogai, Atsumi'
'Kawano, Hiroyuki'
'Yonezawa, Noriyuki'
'Okamoto, Akiko'

_publ_section_title
;
 (2,7-Dimethoxynaphthalen-1-yl)(naphthalen-1-yl)methanone
;
_journal_coeditor_code VM2191
_journal_issue 5
_journal_name_full 'Acta Crystallographica Section E'
_journal_page_first o663
_journal_paper_doi 10.1107/S1600536813008854
_journal_volume 69
_journal_year 2013
_chemical_formula_iupac 'C23 H18 O3'
_chemical_formula_moiety 'C23 H18 O3'
_chemical_formula_sum 'C23 H18 O3'
_chemical_formula_weight 342.37
_chemical_melting_point_gt 391.4
_chemical_melting_point_lt 392.7
_chemical_name_systematic
;
(2,7-Dimethoxynaphthalen-1-yl)(naphthalen-1-yl)methanone
;
_space_group_IT_number 14
_symmetry_cell_setting monoclinic
_symmetry_space_group_name_Hall '-P 2yn'
_symmetry_space_group_name_H-M 'P 1 21/n 1'
_atom_sites_solution_hydrogens geom
_atom_sites_solution_primary direct
_atom_sites_solution_secondary difmap
_audit_creation_method SHELXL-97
_cell_angle_alpha 90.00
_cell_angle_beta 98.5470(10)
_cell_angle_gamma 90.00
_cell_formula_units_Z 8
_cell_length_a 16.1451(3)
_cell_length_b 7.51303(14)
_cell_length_c 29.0107(5)
_cell_measurement_reflns_used 51750
_cell_measurement_temperature 193(2)
_cell_measurement_theta_max 68.22
_cell_measurement_theta_min 2.96
_cell_volume 3479.88(11)
_computing_cell_refinement 'PROCESS-AUTO (Rigaku, 1998)'
_computing_data_collection 'PROCESS-AUTO (Rigaku, 1998)'
_computing_data_reduction 'PROCESS-AUTO (Rigaku, 1998)'
_computing_molecular_graphics 'ORTEPIII (Burnett & Johnson, 1996)'
_computing_publication_material 'SHELXL97 (Sheldrick, 2008)'
_computing_structure_refinement 'SHELXL97 (Sheldrick, 2008)'
_computing_structure_solution 'Il Milione (Burla <i>et al.</i>, 2007)'
_diffrn_ambient_temperature 193(2)
_diffrn_detector_area_resol_mean 10.000
_diffrn_measured_fraction_theta_full 0.998
_diffrn_measured_fraction_theta_max 0.998
_diffrn_measurement_device_type 'Rigaku R-AXIS RAPID'
_diffrn_measurement_method \w
_diffrn_radiation_monochromator graphite
_diffrn_radiation_source 'fine-focus sealed tube'
_diffrn_radiation_type CuK\a
_diffrn_radiation_wavelength 1.54187
_diffrn_reflns_av_R_equivalents 0.0324
_diffrn_reflns_av_sigmaI/netI 0.0135
_diffrn_reflns_limit_h_max 19
_diffrn_reflns_limit_h_min -19
_diffrn_reflns_limit_k_max 8
_diffrn_reflns_limit_k_min -8
_diffrn_reflns_limit_l_max 34
_diffrn_reflns_limit_l_min -34
_diffrn_reflns_number 62016
_diffrn_reflns_theta_full 68.23
_diffrn_reflns_theta_max 68.23
_diffrn_reflns_theta_min 2.96
_diffrn_standards_number 0
_exptl_absorpt_coefficient_mu 0.688
_exptl_absorpt_correction_T_max 0.9344
_exptl_absorpt_correction_T_min 0.7249
_exptl_absorpt_correction_type numerical
_exptl_absorpt_process_details
;
(NUMABS; Higashi, 1999)
;
_exptl_crystal_colour yellow
_exptl_crystal_density_diffrn 1.307
_exptl_crystal_density_method 'not measured'
_exptl_crystal_description platelet
_exptl_crystal_F_000 1440
_exptl_crystal_size_max 0.50
_exptl_crystal_size_mid 0.20
_exptl_crystal_size_min 0.10
_refine_diff_density_max 0.207
_refine_diff_density_min -0.238
_refine_ls_extinction_coef 0.00173(12)
_refine_ls_extinction_expression Fc^*^=kFc[1+0.001xFc^2^\l^3^/sin(2\q)]^-1/4^
_refine_ls_extinction_method 'SHELXL97 (Sheldrick, 2008)'
_refine_ls_goodness_of_fit_ref 1.070
_refine_ls_hydrogen_treatment constr
_refine_ls_matrix_type full
_refine_ls_number_parameters 470
_refine_ls_number_reflns 6349
_refine_ls_number_restraints 0
_refine_ls_restrained_S_all 1.070
_refine_ls_R_factor_all 0.0417
_refine_ls_R_factor_gt 0.0370
_refine_ls_shift/su_max 0.001
_refine_ls_shift/su_mean 0.000
_refine_ls_structure_factor_coef Fsqd
_refine_ls_weighting_details 'calc w=1/[\s^2^(Fo^2^)+(0.0555P)^2^+0.6272P] where P=(Fo^2^+2Fc^2^)/3'
_refine_ls_weighting_scheme calc
_refine_ls_wR_factor_gt 0.1008
_refine_ls_wR_factor_ref 0.1048
_reflns_number_gt 5490
_reflns_number_total 6349
_reflns_threshold_expression I>2\s(I)
_cod_data_source_file vm2191.cif
_cod_data_source_block I
_cod_original_sg_symbol_H-M 'P 21/n'
_cod_database_code 2238064
_cod_database_fobs_code 2238064

loop_
_symmetry_equiv_pos_as_xyz
'x, y, z'
'-x+1/2, y+1/2, -z+1/2'
'-x, -y, -z'
'x-1/2, -y-1/2, z-1/2'

loop_
_atom_site_type_symbol
_atom_site_label
_atom_site_fract_x
_atom_site_fract_y
_atom_site_fract_z
_atom_site_U_iso_or_equiv
_atom_site_adp_type
_atom_site_calc_flag
_atom_site_refinement_flags
_atom_site_occupancy
_atom_site_symmetry_multiplicity
O O1 1.01615(7) 0.12392(16) 0.33256(3) 0.0616(3) Uani d . 1 1
O O2 0.70559(6) 0.15461(14) 0.12536(3) 0.0508(2) Uani d . 1 1
O O3 0.89345(7) -0.05216(13) 0.15993(4) 0.0622(3) Uani d . 1 1
O O4 0.26783(6) -0.25199(14) 0.10328(3) 0.0554(3) Uani d . 1 1
O O5 0.40252(6) 0.56893(14) 0.00664(3) 0.0569(3) Uani d . 1 1
O O6 0.43705(6) 0.04372(18) 0.12626(3) 0.0639(3) Uani d . 1 1
C C1 0.79575(10) 0.21648(19) 0.31798(5) 0.0494(3) Uani d . 1 1
H H1 0.7553 0.2445 0.3375 0.059 Uiso calc R 1 1
C C2 0.68602(9) 0.21983(18) 0.24859(5) 0.0462(3) Uani d . 1 1
H H2 0.6449 0.2450 0.2679 0.055 Uiso calc R 1 1
C C3 0.87670(10) 0.1930(2) 0.33734(5) 0.0529(4) Uani d . 1 1
H H3 0.8925 0.2048 0.3701 0.063 Uiso calc R 1 1
C C4 0.76993(8) 0.20020(17) 0.26918(4) 0.0421(3) Uani d . 1 1
C C5 0.66176(8) 0.20393(18) 0.20164(5) 0.0467(3) Uani d . 1 1
H H5 0.6045 0.2154 0.1886 0.056 Uiso calc R 1 1
C C6 0.93771(9) 0.15083(18) 0.30871(5) 0.0471(3) Uani d . 1 1
C C7 0.83205(8) 0.16239(16) 0.24039(4) 0.0382(3) Uani d . 1 1
C C8 0.72308(8) 0.17014(17) 0.17282(4) 0.0411(3) Uani d . 1 1
C C9 0.91635(8) 0.13863(17) 0.26125(4) 0.0417(3) Uani d . 1 1
H H9 0.9582 0.1142 0.2423 0.050 Uiso calc R 1 1
C C10 0.80601(8) 0.14999(16) 0.19160(4) 0.0379(3) Uani d . 1 1
C C11 1.08006(10) 0.0764(3) 0.30625(6) 0.0700(5) Uani d . 1 1
H H11A 1.0859 0.1701 0.2834 0.084 Uiso calc R 1 1
H H11B 1.0653 -0.0360 0.2899 0.084 Uiso calc R 1 1
H H11C 1.1332 0.0624 0.3272 0.084 Uiso calc R 1 1
C C12 0.62104(9) 0.1748(2) 0.10372(5) 0.0599(4) Uani d . 1 1
H H12A 0.5994 0.2897 0.1126 0.072 Uiso calc R 1 1
H H12B 0.5870 0.0786 0.1139 0.072 Uiso calc R 1 1
H H12C 0.6185 0.1699 0.0698 0.072 Uiso calc R 1 1
C C13 0.86907(8) 0.10129(17) 0.16010(4) 0.0390(3) Uani d . 1 1
C C14 0.90082(7) 0.24390(16) 0.13158(4) 0.0347(3) Uani d . 1 1
C C15 0.99264(7) 0.04222(18) 0.09065(4) 0.0409(3) Uani d . 1 1
H H15 0.9762 -0.0593 0.1066 0.049 Uiso calc R 1 1
C C16 0.87278(8) 0.41462(17) 0.13703(4) 0.0409(3) Uani d . 1 1
H H16 0.8343 0.4354 0.1583 0.049 Uiso calc R 1 1
C C17 0.95957(7) 0.21113(17) 0.09948(4) 0.0345(3) Uani d . 1 1
C C18 1.04813(8) 0.0228(2) 0.05938(5) 0.0472(3) Uani d . 1 1
H H18 1.0688 -0.0924 0.0537 0.057 Uiso calc R 1 1
C C19 0.89927(9) 0.55883(18) 0.11217(5) 0.0468(3) Uani d . 1 1
H H19 0.8787 0.6751 0.1166 0.056 Uiso calc R 1 1
C C20 0.98600(7) 0.35935(17) 0.07484(4) 0.0383(3) Uani d . 1 1
C C21 1.07479(8) 0.1691(2) 0.03572(4) 0.0468(3) Uani d . 1 1
H H21 1.1138 0.1539 0.0145 0.056 Uiso calc R 1 1
C C22 0.95445(8) 0.53152(18) 0.08181(5) 0.0454(3) Uani d . 1 1
H H22 0.9721 0.6295 0.0650 0.055 Uiso calc R 1 1
C C23 1.04435(8) 0.33343(19) 0.04336(4) 0.0441(3) Uani d . 1 1
H H23 1.0625 0.4330 0.0273 0.053 Uiso calc R 1 1
C C24 0.28062(9) 0.2044(2) -0.04715(5) 0.0553(4) Uani d . 1 1
H H24 0.2535 0.1747 -0.0775 0.066 Uiso calc R 1 1
C C25 0.23599(8) -0.0818(2) -0.01668(5) 0.0514(4) Uani d . 1 1
H H25 0.2100 -0.1140 -0.0471 0.062 Uiso calc R 1 1
C C26 0.32023(10) 0.3634(2) -0.04014(5) 0.0563(4) Uani d . 1 1
H H26 0.3190 0.4453 -0.0652 0.068 Uiso calc R 1 1
C C27 0.27864(8) 0.0814(2) -0.01026(4) 0.0462(3) Uani d . 1 1
C C28 0.23074(8) -0.1957(2) 0.01966(5) 0.0505(3) Uani d . 1 1
H H28 0.2013 -0.3052 0.0146 0.061 Uiso calc R 1 1
C C29 0.36339(8) 0.4072(2) 0.00453(5) 0.0485(3) Uani d . 1 1
C C30 0.32048(7) 0.12731(19) 0.03493(4) 0.0421(3) Uani d . 1 1
C C31 0.26984(8) -0.14760(19) 0.06465(5) 0.0453(3) Uani d . 1 1
C C32 0.36395(8) 0.29237(19) 0.04120(4) 0.0443(3) Uani d . 1 1
H H32 0.3934 0.3230 0.0710 0.053 Uiso calc R 1 1
C C33 0.31488(8) 0.00766(19) 0.07226(4) 0.0420(3) Uani d . 1 1
C C34 0.44996(10) 0.6200(2) 0.05015(5) 0.0582(4) Uani d . 1 1
H H34A 0.4968 0.5373 0.0582 0.070 Uiso calc R 1 1
H H34B 0.4139 0.6169 0.0745 0.070 Uiso calc R 1 1
H H34C 0.4717 0.7409 0.0476 0.070 Uiso calc R 1 1
C C35 0.21515(10) -0.4043(2) 0.09906(6) 0.0609(4) Uani d . 1 1
H H35A 0.1574 -0.3683 0.0876 0.073 Uiso calc R 1 1
H H35B 0.2173 -0.4613 0.1296 0.073 Uiso calc R 1 1
H H35C 0.2343 -0.4886 0.0771 0.073 Uiso calc R 1 1
C C36 0.36123(8) 0.04884(19) 0.12026(4) 0.0425(3) Uani d . 1 1
C C37 0.31181(8) 0.10627(17) 0.15718(4) 0.0387(3) Uani d . 1 1
C C38 0.43097(8) 0.0746(2) 0.22378(5) 0.0491(3) Uani d . 1 1
H H38 0.4649 0.0167 0.2042 0.059 Uiso calc R 1 1
C C39 0.22936(8) 0.15209(18) 0.14364(4) 0.0438(3) Uani d . 1 1
H H39 0.2047 0.1315 0.1123 0.053 Uiso calc R 1 1
C C40 0.34895(8) 0.12952(18) 0.20514(4) 0.0404(3) Uani d . 1 1
C C41 0.46189(10) 0.1041(3) 0.26970(5) 0.0623(4) Uani d . 1 1
H H41 0.5167 0.0645 0.2818 0.075 Uiso calc R 1 1
C C42 0.18033(9) 0.2282(2) 0.17458(5) 0.0503(3) Uani d . 1 1
H H42 0.1233 0.2568 0.1643 0.060 Uiso calc R 1 1
C C43 0.29889(9) 0.21202(19) 0.23588(5) 0.0460(3) Uani d . 1 1
C C44 0.41358(11) 0.1922(3) 0.29922(5) 0.0682(5) Uani d . 1 1
H H44 0.4367 0.2159 0.3307 0.082 Uiso calc R 1 1
C C45 0.21523(9) 0.26059(19) 0.21939(5) 0.0503(3) Uani d . 1 1
H H45 0.1828 0.3169 0.2400 0.060 Uiso calc R 1 1
C C46 0.33410(11) 0.2433(2) 0.28285(5) 0.0591(4) Uani d . 1 1
H H46 0.3016 0.3009 0.3032 0.071 Uiso calc R 1 1

loop_
_atom_site_aniso_label
_atom_site_aniso_U_11
_atom_site_aniso_U_22
_atom_site_aniso_U_33
_atom_site_aniso_U_12
_atom_site_aniso_U_13
_atom_site_aniso_U_23
O1 0.0597(6) 0.0755(8) 0.0473(6) 0.0055(5) 0.0005(5) -0.0061(5)
O2 0.0410(5) 0.0697(7) 0.0426(5) -0.0012(4) 0.0086(4) -0.0032(4)
O3 0.0889(8) 0.0381(6) 0.0710(7) 0.0088(5) 0.0490(6) 0.0040(5)
O4 0.0575(6) 0.0554(6) 0.0525(6) -0.0099(5) 0.0060(4) 0.0040(5)
O5 0.0605(6) 0.0588(7) 0.0532(6) 0.0020(5) 0.0145(5) 0.0091(5)
O6 0.0373(5) 0.1113(10) 0.0429(5) -0.0012(5) 0.0053(4) 0.0015(6)
C1 0.0653(9) 0.0448(8) 0.0432(7) 0.0004(7) 0.0247(6) -0.0036(6)
C2 0.0507(7) 0.0416(7) 0.0519(8) 0.0010(6) 0.0257(6) -0.0020(6)
C3 0.0709(9) 0.0524(9) 0.0371(7) 0.0003(7) 0.0136(6) -0.0045(6)
C4 0.0517(7) 0.0344(7) 0.0443(7) -0.0010(5) 0.0208(6) -0.0022(5)
C5 0.0410(7) 0.0462(8) 0.0559(8) 0.0014(6) 0.0164(6) -0.0001(6)
C6 0.0553(8) 0.0429(8) 0.0432(7) -0.0019(6) 0.0080(6) -0.0028(6)
C7 0.0470(7) 0.0308(6) 0.0398(6) -0.0027(5) 0.0158(5) -0.0017(5)
C8 0.0449(7) 0.0396(7) 0.0408(7) -0.0013(5) 0.0128(5) -0.0015(5)
C9 0.0471(7) 0.0385(7) 0.0419(7) -0.0016(5) 0.0142(5) -0.0037(5)
C10 0.0424(6) 0.0344(7) 0.0394(6) -0.0020(5) 0.0144(5) -0.0021(5)
C11 0.0542(9) 0.0850(13) 0.0675(10) 0.0114(8) -0.0017(8) -0.0125(9)
C12 0.0455(8) 0.0787(11) 0.0542(8) 0.0037(7) 0.0036(6) 0.0021(8)
C13 0.0435(6) 0.0381(7) 0.0371(6) -0.0011(5) 0.0121(5) -0.0043(5)
C14 0.0335(6) 0.0387(7) 0.0318(6) -0.0007(5) 0.0044(4) -0.0031(5)
C15 0.0377(6) 0.0428(7) 0.0438(7) 0.0009(5) 0.0110(5) 0.0004(5)
C16 0.0428(6) 0.0397(7) 0.0415(6) 0.0007(5) 0.0112(5) -0.0053(5)
C17 0.0301(5) 0.0425(7) 0.0302(5) -0.0020(5) 0.0024(4) -0.0030(5)
C18 0.0418(7) 0.0504(8) 0.0513(7) 0.0047(6) 0.0134(6) -0.0060(6)
C19 0.0536(8) 0.0363(7) 0.0517(7) 0.0027(6) 0.0116(6) -0.0003(6)
C20 0.0364(6) 0.0449(7) 0.0331(6) -0.0035(5) 0.0031(5) -0.0006(5)
C21 0.0376(6) 0.0643(9) 0.0409(7) -0.0009(6) 0.0135(5) -0.0043(6)
C22 0.0525(7) 0.0410(7) 0.0431(7) -0.0054(6) 0.0078(6) 0.0049(6)
C23 0.0406(6) 0.0550(8) 0.0372(6) -0.0075(6) 0.0079(5) 0.0021(6)
C24 0.0510(8) 0.0819(11) 0.0329(7) 0.0076(8) 0.0059(6) 0.0000(7)
C25 0.0404(7) 0.0739(10) 0.0397(7) 0.0040(7) 0.0051(5) -0.0139(7)
C26 0.0573(8) 0.0737(11) 0.0394(7) 0.0094(8) 0.0117(6) 0.0113(7)
C27 0.0381(6) 0.0671(9) 0.0341(6) 0.0077(6) 0.0079(5) -0.0053(6)
C28 0.0408(7) 0.0597(9) 0.0512(8) -0.0009(6) 0.0074(6) -0.0134(7)
C29 0.0444(7) 0.0586(9) 0.0449(7) 0.0074(6) 0.0142(6) 0.0036(6)
C30 0.0355(6) 0.0566(8) 0.0350(6) 0.0065(6) 0.0086(5) -0.0026(6)
C31 0.0384(6) 0.0543(8) 0.0438(7) 0.0026(6) 0.0081(5) -0.0022(6)
C32 0.0404(6) 0.0573(8) 0.0361(6) 0.0038(6) 0.0087(5) -0.0001(6)
C33 0.0368(6) 0.0528(8) 0.0366(6) 0.0027(6) 0.0066(5) -0.0028(6)
C34 0.0562(8) 0.0581(9) 0.0617(9) -0.0018(7) 0.0130(7) 0.0001(7)
C35 0.0583(9) 0.0548(9) 0.0710(10) -0.0091(7) 0.0144(7) -0.0016(8)
C36 0.0386(6) 0.0508(8) 0.0376(6) -0.0023(6) 0.0042(5) 0.0052(6)
C37 0.0401(6) 0.0398(7) 0.0358(6) -0.0048(5) 0.0047(5) 0.0021(5)
C38 0.0453(7) 0.0608(9) 0.0399(7) -0.0078(6) 0.0015(5) 0.0063(6)
C39 0.0428(7) 0.0485(8) 0.0393(7) -0.0003(6) 0.0029(5) 0.0009(6)
C40 0.0436(7) 0.0409(7) 0.0363(6) -0.0085(5) 0.0045(5) 0.0025(5)
C41 0.0531(8) 0.0844(12) 0.0452(8) -0.0132(8) -0.0063(6) 0.0080(8)
C42 0.0440(7) 0.0530(9) 0.0541(8) 0.0053(6) 0.0083(6) 0.0008(6)
C43 0.0554(8) 0.0425(8) 0.0408(7) -0.0099(6) 0.0099(6) -0.0012(6)
C44 0.0762(11) 0.0868(13) 0.0385(8) -0.0232(9) -0.0022(7) -0.0059(8)
C45 0.0563(8) 0.0458(8) 0.0518(8) -0.0004(6) 0.0180(6) -0.0033(6)
C46 0.0749(10) 0.0619(10) 0.0409(7) -0.0145(8) 0.0102(7) -0.0089(7)

loop_
_atom_type_symbol
_atom_type_description
_atom_type_scat_dispersion_real
_atom_type_scat_dispersion_imag
_atom_type_scat_source
C C 0.0181 0.0091 'International Tables Vol C Tables 4.2.6.8 and 6.1.1.4'
H H 0.0000 0.0000 'International Tables Vol C Tables 4.2.6.8 and 6.1.1.4'
O O 0.0492 0.0322 'International Tables Vol C Tables 4.2.6.8 and 6.1.1.4'

loop_
_geom_angle_atom_site_label_1
_geom_angle_atom_site_label_2
_geom_angle_atom_site_label_3
_geom_angle
C6 O1 C11 117.34(11)
C8 O2 C12 118.39(10)
C31 O4 C35 118.47(12)
C29 O5 C34 117.53(11)
C3 C1 C4 121.59(12)
C3 C1 H1 119.2
C4 C1 H1 119.2
C5 C2 C4 122.04(12)
C5 C2 H2 119.0
C4 C2 H2 119.0
C1 C3 C6 119.90(12)
C1 C3 H3 120.1
C6 C3 H3 120.1
C2 C4 C1 122.43(12)
C2 C4 C7 119.33(12)
C1 C4 C7 118.24(12)
C2 C5 C8 118.98(12)
C2 C5 H5 120.5
C8 C5 H5 120.5
O1 C6 C9 125.09(13)
O1 C6 C3 114.20(12)
C9 C6 C3 120.71(13)
C9 C7 C10 122.79(11)
C9 C7 C4 119.34(11)
C10 C7 C4 117.88(12)
O2 C8 C10 115.57(11)
O2 C8 C5 123.61(12)
C10 C8 C5 120.82(12)
C6 C9 C7 120.18(12)
C6 C9 H9 119.9
C7 C9 H9 119.9
C8 C10 C7 120.93(11)
C8 C10 C13 119.38(11)
C7 C10 C13 119.54(11)
O1 C11 H11A 109.5
O1 C11 H11B 109.5
H11A C11 H11B 109.5
O1 C11 H11C 109.5
H11A C11 H11C 109.5
H11B C11 H11C 109.5
O2 C12 H12A 109.5
O2 C12 H12B 109.5
H12A C12 H12B 109.5
O2 C12 H12C 109.5
H12A C12 H12C 109.5
H12B C12 H12C 109.5
O3 C13 C14 122.68(11)
O3 C13 C10 118.61(11)
C14 C13 C10 118.69(11)
C16 C14 C17 119.40(11)
C16 C14 C13 117.37(10)
C17 C14 C13 123.22(11)
C18 C15 C17 121.02(12)
C18 C15 H15 119.5
C17 C15 H15 119.5
C14 C16 C19 121.98(11)
C14 C16 H16 119.0
C19 C16 H16 119.0
C15 C17 C20 117.50(10)
C15 C17 C14 124.80(11)
C20 C17 C14 117.70(11)
C15 C18 C21 121.29(13)
C15 C18 H18 119.4
C21 C18 H18 119.4
C22 C19 C16 119.74(12)
C22 C19 H19 120.1
C16 C19 H19 120.1
C22 C20 C23 120.30(12)
C22 C20 C17 120.15(11)
C23 C20 C17 119.55(12)
C23 C21 C18 119.29(11)
C23 C21 H21 120.4
C18 C21 H21 120.4
C19 C22 C20 121.01(12)
C19 C22 H22 119.5
C20 C22 H22 119.5
C21 C23 C20 121.34(12)
C21 C23 H23 119.3
C20 C23 H23 119.3
C26 C24 C27 121.61(13)
C26 C24 H24 119.2
C27 C24 H24 119.2
C28 C25 C27 121.89(13)
C28 C25 H25 119.1
C27 C25 H25 119.1
C24 C26 C29 119.94(14)
C24 C26 H26 120.0
C29 C26 H26 120.0
C25 C27 C24 122.30(13)
C25 C27 C30 119.30(13)
C24 C27 C30 118.39(14)
C25 C28 C31 118.77(14)
C25 C28 H28 120.6
C31 C28 H28 120.6
O5 C29 C32 125.16(13)
O5 C29 C26 114.14(13)
C32 C29 C26 120.70(14)
C33 C30 C32 122.67(11)
C33 C30 C27 118.22(13)
C32 C30 C27 119.08(12)
O4 C31 C33 115.45(12)
O4 C31 C28 123.21(13)
C33 C31 C28 121.32(13)
C29 C32 C30 120.23(12)
C29 C32 H32 119.9
C30 C32 H32 119.9
C31 C33 C30 120.42(12)
C31 C33 C36 119.95(12)
C30 C33 C36 119.60(12)
O5 C34 H34A 109.5
O5 C34 H34B 109.5
H34A C34 H34B 109.5
O5 C34 H34C 109.5
H34A C34 H34C 109.5
H34B C34 H34C 109.5
O4 C35 H35A 109.5
O4 C35 H35B 109.5
H35A C35 H35B 109.5
O4 C35 H35C 109.5
H35A C35 H35C 109.5
H35B C35 H35C 109.5
O6 C36 C37 122.90(12)
O6 C36 C33 118.52(11)
C37 C36 C33 118.44(10)
C39 C37 C40 119.45(12)
C39 C37 C36 117.78(11)
C40 C37 C36 122.55(11)
C41 C38 C40 120.63(14)
C41 C38 H38 119.7
C40 C38 H38 119.7
C37 C39 C42 122.25(12)
C37 C39 H39 118.9
C42 C39 H39 118.9
C38 C40 C43 118.12(12)
C38 C40 C37 124.39(12)
C43 C40 C37 117.49(12)
C38 C41 C44 120.90(15)
C38 C41 H41 119.6
C44 C41 H41 119.6
C45 C42 C39 119.43(13)
C45 C42 H42 120.3
C39 C42 H42 120.3
C45 C43 C46 120.67(13)
C45 C43 C40 120.09(12)
C46 C43 C40 119.24(13)
C46 C44 C41 120.11(14)
C46 C44 H44 119.9
C41 C44 H44 119.9
C42 C45 C43 121.14(13)
C42 C45 H45 119.4
C43 C45 H45 119.4
C44 C46 C43 120.91(15)
C44 C46 H46 119.5
C43 C46 H46 119.5

loop_
_geom_bond_atom_site_label_1
_geom_bond_atom_site_label_2
_geom_bond_distance
O1 C6 1.3648(17)
O1 C11 1.4173(19)
O2 C8 1.3690(15)
O2 C12 1.4232(17)
O3 C13 1.2185(16)
O4 C31 1.3723(16)
O4 C35 1.4203(18)
O5 C29 1.3669(18)
O5 C34 1.4283(18)
O6 C36 1.2111(15)
C1 C3 1.355(2)
C1 C4 1.4206(19)
C1 H1 0.9500
C2 C5 1.365(2)
C2 C4 1.405(2)
C2 H2 0.9500
C3 C6 1.415(2)
C3 H3 0.9500
C4 C7 1.4257(17)
C5 C8 1.4104(17)
C5 H5 0.9500
C6 C9 1.3718(18)
C7 C9 1.4163(18)
C7 C10 1.4187(17)
C8 C10 1.3767(18)
C9 H9 0.9500
C10 C13 1.5106(16)
C11 H11A 0.9800
C11 H11B 0.9800
C11 H11C 0.9800
C12 H12A 0.9800
C12 H12B 0.9800
C12 H12C 0.9800
C13 C14 1.4904(17)
C14 C16 1.3772(18)
C14 C17 1.4457(16)
C15 C18 1.3742(17)
C15 C17 1.4148(18)
C15 H15 0.9500
C16 C19 1.4031(19)
C16 H16 0.9500
C17 C20 1.4226(17)
C18 C21 1.397(2)
C18 H18 0.9500
C19 C22 1.3583(19)
C19 H19 0.9500
C20 C22 1.4156(19)
C20 C23 1.4196(17)
C21 C23 1.359(2)
C21 H21 0.9500
C22 H22 0.9500
C23 H23 0.9500
C24 C26 1.356(2)
C24 C27 1.418(2)
C24 H24 0.9500
C25 C28 1.371(2)
C25 C27 1.404(2)
C25 H25 0.9500
C26 C29 1.416(2)
C26 H26 0.9500
C27 C30 1.4250(17)
C28 C31 1.4099(19)
C28 H28 0.9500
C29 C32 1.3686(19)
C30 C33 1.4208(18)
C30 C32 1.423(2)
C31 C33 1.3749(19)
C32 H32 0.9500
C33 C36 1.5116(17)
C34 H34A 0.9800
C34 H34B 0.9800
C34 H34C 0.9800
C35 H35A 0.9800
C35 H35B 0.9800
C35 H35C 0.9800
C36 C37 1.4913(18)
C37 C39 1.3745(18)
C37 C40 1.4417(17)
C38 C41 1.3694(19)
C38 C40 1.4154(18)
C38 H38 0.9500
C39 C42 1.4036(19)
C39 H39 0.9500
C40 C43 1.4307(19)
C41 C44 1.406(3)
C41 H41 0.9500
C42 C45 1.360(2)
C42 H42 0.9500
C43 C45 1.412(2)
C43 C46 1.4160(19)
C44 C46 1.356(2)
C44 H44 0.9500
C45 H45 0.9500
C46 H46 0.9500

loop_
_geom_hbond_atom_site_label_D
_geom_hbond_atom_site_label_H
_geom_hbond_atom_site_label_A
_geom_hbond_site_symmetry_A
_geom_hbond_distance_DH
_geom_hbond_distance_HA
_geom_hbond_distance_DA
_geom_hbond_angle_DHA
C12 H12B O6 1_555 0.98 2.51 3.2862(18) 136
C19 H19 O3 1_565 0.95 2.40 3.2418(17) 148
C15 H15 O3 . 0.95 2.19 2.8397(16) 125
C38 H38 O6 . 0.95 2.25 2.8548(17) 121

loop_
_geom_torsion_atom_site_label_1
_geom_torsion_atom_site_label_2
_geom_torsion_atom_site_label_3
_geom_torsion_atom_site_label_4
_geom_torsion
C4 C1 C3 C6 -0.1(2)
C5 C2 C4 C1 -179.99(13)
C5 C2 C4 C7 0.0(2)
C3 C1 C4 C2 178.43(14)
C3 C1 C4 C7 -1.5(2)
C4 C2 C5 C8 -1.2(2)
C11 O1 C6 C9 -1.3(2)
C11 O1 C6 C3 178.34(14)
C1 C3 C6 O1 -177.64(13)
C1 C3 C6 C9 2.0(2)
C2 C4 C7 C9 -178.59(12)
C1 C4 C7 C9 1.37(18)
C2 C4 C7 C10 1.32(18)
C1 C4 C7 C10 -178.72(12)
C12 O2 C8 C10 -179.74(13)
C12 O2 C8 C5 0.4(2)
C2 C5 C8 O2 -178.97(12)
C2 C5 C8 C10 1.2(2)
O1 C6 C9 C7 177.46(13)
C3 C6 C9 C7 -2.1(2)
C10 C7 C9 C6 -179.49(12)
C4 C7 C9 C6 0.42(19)
O2 C8 C10 C7 -179.73(11)
C5 C8 C10 C7 0.1(2)
O2 C8 C10 C13 -4.04(18)
C5 C8 C10 C13 175.77(12)
C9 C7 C10 C8 178.56(12)
C4 C7 C10 C8 -1.35(18)
C9 C7 C10 C13 2.88(18)
C4 C7 C10 C13 -177.03(11)
C8 C10 C13 O3 -102.32(16)
C7 C10 C13 O3 73.42(17)
C8 C10 C13 C14 79.48(15)
C7 C10 C13 C14 -104.78(13)
O3 C13 C14 C16 -175.74(13)
C10 C13 C14 C16 2.38(16)
O3 C13 C14 C17 3.47(19)
C10 C13 C14 C17 -178.41(11)
C17 C14 C16 C19 0.23(18)
C13 C14 C16 C19 179.47(11)
C18 C15 C17 C20 -0.06(18)
C18 C15 C17 C14 179.79(11)
C16 C14 C17 C15 -179.70(11)
C13 C14 C17 C15 1.10(18)
C16 C14 C17 C20 0.15(16)
C13 C14 C17 C20 -179.05(10)
C17 C15 C18 C21 0.9(2)
C14 C16 C19 C22 -0.2(2)
C15 C17 C20 C22 179.35(11)
C14 C17 C20 C22 -0.51(16)
C15 C17 C20 C23 -0.84(16)
C14 C17 C20 C23 179.30(10)
C15 C18 C21 C23 -0.9(2)
C16 C19 C22 C20 -0.1(2)
C23 C20 C22 C19 -179.29(12)
C17 C20 C22 C19 0.52(19)
C18 C21 C23 C20 -0.06(19)
C22 C20 C23 C21 -179.27(12)
C17 C20 C23 C21 0.92(18)
C27 C24 C26 C29 2.2(2)
C28 C25 C27 C24 -176.55(13)
C28 C25 C27 C30 2.44(19)
C26 C24 C27 C25 178.25(13)
C26 C24 C27 C30 -0.7(2)
C27 C25 C28 C31 -0.4(2)
C34 O5 C29 C32 2.10(19)
C34 O5 C29 C26 -177.82(12)
C24 C26 C29 O5 178.30(13)
C24 C26 C29 C32 -1.6(2)
C25 C27 C30 C33 -2.09(18)
C24 C27 C30 C33 176.95(12)
C25 C27 C30 C32 179.70(11)
C24 C27 C30 C32 -1.26(18)
C35 O4 C31 C33 173.24(12)
C35 O4 C31 C28 -8.38(19)
C25 C28 C31 O4 179.66(12)
C25 C28 C31 C33 -2.0(2)
O5 C29 C32 C30 179.68(12)
C26 C29 C32 C30 -0.41(19)
C33 C30 C32 C29 -176.30(12)
C27 C30 C32 C29 1.83(18)
O4 C31 C33 C30 -179.23(11)
C28 C31 C33 C30 2.35(19)
O4 C31 C33 C36 2.86(17)
C28 C31 C33 C36 -175.56(12)
C32 C30 C33 C31 177.89(12)
C27 C30 C33 C31 -0.25(18)
C32 C30 C33 C36 -4.19(18)
C27 C30 C33 C36 177.66(11)
C31 C33 C36 O6 109.71(15)
C30 C33 C36 O6 -68.22(18)
C31 C33 C36 C37 -74.50(17)
C30 C33 C36 C37 107.57(14)
O6 C36 C37 C39 163.18(14)
C33 C36 C37 C39 -12.41(18)
O6 C36 C37 C40 -11.4(2)
C33 C36 C37 C40 172.99(12)
C40 C37 C39 C42 2.7(2)
C36 C37 C39 C42 -172.09(13)
C41 C38 C40 C43 -1.6(2)
C41 C38 C40 C37 179.08(13)
C39 C37 C40 C38 174.95(13)
C36 C37 C40 C38 -10.5(2)
C39 C37 C40 C43 -4.35(19)
C36 C37 C40 C43 170.16(12)
C40 C38 C41 C44 -1.1(2)
C37 C39 C42 C45 0.9(2)
C38 C40 C43 C45 -176.72(13)
C37 C40 C43 C45 2.63(19)
C38 C40 C43 C46 2.97(19)
C37 C40 C43 C46 -177.68(12)
C38 C41 C44 C46 2.5(3)
C39 C42 C45 C43 -2.7(2)
C46 C43 C45 C42 -178.78(14)
C40 C43 C45 C42 0.9(2)
C41 C44 C46 C43 -1.1(3)
C45 C43 C46 C44 178.04(15)
C40 C43 C46 C44 -1.7(2)
